data_7111206
loop_
_publ_author_name
'Rudler, Henri'
'Denise, Bernard'
'Parlier, Andr\'ee'
'Daran, Jean-Claude'

_publ_section_title
;
 One pot synthesis of nitrogen-containing polycyclic \d-lactones by double
 nucleophilic addition of bis(trimethylsilyl)ketene acetals to
 pyridinesAll new compounds described in this paper were fully
 characterized by 200 and 400 MHz 1H NMR, 50 or 100 MHz 13C NMR, mass
 spectrometry and/or elemental analyses.
;
_journal_issue 9
_journal_name_full 'Chemical Communications'
_journal_page_first 940
_journal_paper_doi 10.1039/b201780f
_journal_year 2002
_chemical_compound_source 'synthesis as described'
_chemical_formula_moiety 'C15 H14 I1 N1 O4'
_chemical_formula_structural 'C15 H14 I1 N1 O4'
_chemical_formula_sum 'C15 H14 I N O4'
_chemical_formula_weight 399.17
_chemical_name_systematic
;
?
;
_space_group_IT_number 14
_symmetry_cell_setting monoclinic
_symmetry_Int_Tables_number 14
_symmetry_space_group_name_Hall '-P 2yn'
_symmetry_space_group_name_H-M 'P 1 21/n 1'
_atom_sites_solution_hydrogens geom
_atom_sites_solution_primary direct
_atom_sites_solution_secondary difmap
_audit_creation_method SHELXL-97
_cell_angle_alpha 90.00
_cell_angle_beta 92.967(6)
_cell_angle_gamma 90.00
_cell_formula_units_Z 4
_cell_length_a 6.1448(5)
_cell_length_b 12.5047(12)
_cell_length_c 18.9654(14)
_cell_measurement_reflns_used 10000
_cell_measurement_temperature 180(2)
_cell_measurement_theta_max 25.02
_cell_measurement_theta_min 3.43
_cell_volume 1455.3(2)
_computing_cell_refinement 'CRYSALISRED 169,Oxford-Diffraction, 2001'
_computing_data_collection 'CRYSALIS 169, Oxford-Diffraction, 2001'
_computing_data_reduction 'CRYSALISRED 169,Oxford-Diffraction, 2001'
_computing_molecular_graphics 'Ortep-3 for Windows(Farrugia,1997)'
_computing_publication_material 'WinGX (Farrugia, 1999)'
_computing_structure_refinement 'SHELXL-97 (Sheldrick, 1997)'
_computing_structure_solution 'SHELXS-97 (Sheldrick, 1997)'
_diffrn_ambient_temperature 180(2)
_diffrn_measured_fraction_theta_full 0.976
_diffrn_measured_fraction_theta_max 0.976
_diffrn_measurement_device_type 'Oxford-Diffraction Xcalibur'
_diffrn_measurement_method '\w,\f scans'
_diffrn_radiation_monochromator graphite
_diffrn_radiation_source 'fine-focus sealed tube'
_diffrn_radiation_type MoK\a
_diffrn_radiation_wavelength 0.71073
_diffrn_reflns_av_R_equivalents 0.0889
_diffrn_reflns_av_sigmaI/netI 0.0692
_diffrn_reflns_limit_h_max 6
_diffrn_reflns_limit_h_min -7
_diffrn_reflns_limit_k_max 14
_diffrn_reflns_limit_k_min -14
_diffrn_reflns_limit_l_max 22
_diffrn_reflns_limit_l_min -22
_diffrn_reflns_number 7143
_diffrn_reflns_theta_full 25.02
_diffrn_reflns_theta_max 25.02
_diffrn_reflns_theta_min 3.43
_diffrn_standards_decay_% none
_diffrn_standards_interval_count 0
_diffrn_standards_interval_time 0
_diffrn_standards_number 0
_exptl_absorpt_coefficient_mu 2.216
_exptl_absorpt_correction_T_max 0.6860
_exptl_absorpt_correction_T_min 0.5938
_exptl_absorpt_correction_type multi-scan
_exptl_absorpt_process_details
;
[c.f. r.h. blessing, acta cryst. (1995), a51, 33-38]
;
_exptl_crystal_colour colourless
_exptl_crystal_density_diffrn 1.822
_exptl_crystal_density_meas ?
_exptl_crystal_density_method 'not measured'
_exptl_crystal_description prism
_exptl_crystal_F_000 784
_exptl_crystal_size_max 0.16
_exptl_crystal_size_mid 0.06
_exptl_crystal_size_min 0.03
_refine_diff_density_max 1.716
_refine_diff_density_min -1.313
_refine_diff_density_rms 0.203
_refine_ls_extinction_method none
_refine_ls_goodness_of_fit_ref 1.123
_refine_ls_hydrogen_treatment mixed
_refine_ls_matrix_type full
_refine_ls_number_parameters 191
_refine_ls_number_reflns 2514
_refine_ls_number_restraints 0
_refine_ls_restrained_S_all 1.123
_refine_ls_R_factor_all 0.0799
_refine_ls_R_factor_gt 0.0660
_refine_ls_shift/su_max 0.006
_refine_ls_shift/su_mean 0.001
_refine_ls_structure_factor_coef Fsqd
_refine_ls_weighting_details 'calc w=1/[\s^2^(Fo^2^)+(0.0901P)^2^+4.4481P] where P=(Fo^2^+2Fc^2^)/3'
_refine_ls_weighting_scheme calc
_refine_ls_wR_factor_gt 0.1593
_refine_ls_wR_factor_ref 0.1686
_reflns_number_gt 2116
_reflns_number_total 2514
_reflns_threshold_expression >2\s(I)
_cod_data_source_file b201780fsup1.cif
_cod_data_source_block hrdat
_cod_depositor_comments
;
The following automatic conversions were performed:

'_exptl_crystal_density_meas' value 'not measured' was changed to '?'
- the value is perceived as not measured.

Automatic conversion script
Id: cif_fix_values 3008 2015-01-20 13:52:24Z robertas 
;
_cod_original_formula_sum 'C15 H14 I1 N1 O4'
_cod_database_code 7111206

loop_
_symmetry_equiv_pos_as_xyz
'x, y, z'
'-x+1/2, y+1/2, -z+1/2'
'-x, -y, -z'
'x-1/2, -y-1/2, z-1/2'

loop_
_atom_site_label
_atom_site_type_symbol
_atom_site_fract_x
_atom_site_fract_y
_atom_site_fract_z
_atom_site_U_iso_or_equiv
_atom_site_adp_type
_atom_site_occupancy
_atom_site_symmetry_multiplicity
_atom_site_calc_flag
_atom_site_refinement_flags
C1 C 0.2484(11) 0.0907(6) -0.0811(4) 0.0199(15) Uani 1 1 d .
H1 H 0.3061 0.0187 -0.0668 0.024 Uiso 1 1 calc R
C2 C 0.1678(11) 0.2685(7) -0.1669(4) 0.0226(16) Uani 1 1 d .
H21 H 0.1253 0.3344 -0.1885 0.027 Uiso 1 1 calc R
C3 C 0.0428(11) 0.1840(6) -0.1777(4) 0.0190(15) Uani 1 1 d .
H31 H -0.0875 0.1910 -0.2065 0.023 Uiso 1 1 calc R
C4 C 0.0986(10) 0.0773(6) -0.1462(4) 0.0185(15) Uani 1 1 d .
H41 H -0.0379 0.0404 -0.1332 0.022 Uiso 1 1 calc R
C5 C 0.2235(10) 0.0052(6) -0.1975(4) 0.0195(15) Uani 1 1 d .
H51 H 0.1500 0.0134 -0.2455 0.023 Uiso 1 1 calc R
C6 C 0.4618(11) 0.0381(6) -0.2033(4) 0.0220(16) Uani 1 1 d .
C11 C 0.4765(12) 0.3583(6) -0.1101(4) 0.0221(17) Uani 1 1 d .
C12 C 0.7999(15) 0.4315(7) -0.0595(6) 0.048(3) Uani 1 1 d .
H12A H 0.8095 0.4726 -0.1032 0.072 Uiso 1 1 calc R
H12B H 0.9465 0.4099 -0.0422 0.072 Uiso 1 1 calc R
H12C H 0.7334 0.4757 -0.0238 0.072 Uiso 1 1 calc R
C51 C 0.2087(11) -0.1122(6) -0.1775(4) 0.0189(15) Uani 1 1 d .
C52 C 0.0130(12) -0.1654(6) -0.1939(4) 0.0233(17) Uani 1 1 d .
H52 H -0.1036 -0.1283 -0.2179 0.028 Uiso 1 1 calc R
C53 C -0.0135(13) -0.2717(7) -0.1755(5) 0.0290(19) Uani 1 1 d .
H53 H -0.1476 -0.3071 -0.1866 0.035 Uiso 1 1 calc R
C54 C 0.1574(14) -0.3261(6) -0.1406(5) 0.0292(19) Uani 1 1 d .
H54 H 0.1405 -0.3992 -0.1283 0.035 Uiso 1 1 calc R
C55 C 0.3539(12) -0.2737(6) -0.1237(4) 0.0252(17) Uani 1 1 d .
H55 H 0.4697 -0.3107 -0.0992 0.030 Uiso 1 1 calc R
C56 C 0.3793(13) -0.1678(6) -0.1429(4) 0.0250(18) Uani 1 1 d .
H56 H 0.5143 -0.1327 -0.1324 0.030 Uiso 1 1 calc R
C7 C 0.4380(11) 0.1601(6) -0.0999(4) 0.0218(17) Uani 1 1 d .
H71 H 0.5397 0.1683 -0.0573 0.026 Uiso 1 1 calc R
I1 I 0.09436(8) 0.15952(4) 0.00734(3) 0.0289(3) Uani 1 1 d .
N1 N 0.3666(9) 0.2645(5) -0.1235(3) 0.0199(13) Uani 1 1 d .
O1 O 0.5532(7) 0.1084(4) -0.1558(3) 0.0245(12) Uani 1 1 d .
O11 O 0.4136(10) 0.4445(5) -0.1271(4) 0.0379(15) Uani 1 1 d .
O12 O 0.6684(9) 0.3377(4) -0.0731(4) 0.0348(15) Uani 1 1 d .
O61 O 0.5742(8) 0.0026(4) -0.2462(3) 0.0306(13) Uani 1 1 d .

loop_
_atom_site_aniso_label
_atom_site_aniso_U_11
_atom_site_aniso_U_22
_atom_site_aniso_U_33
_atom_site_aniso_U_23
_atom_site_aniso_U_13
_atom_site_aniso_U_12
C1 0.019(3) 0.022(4) 0.019(4) 0.000(3) -0.001(3) 0.000(3)
C2 0.010(3) 0.031(4) 0.026(4) 0.001(3) -0.004(3) 0.009(3)
C3 0.008(3) 0.020(4) 0.028(4) 0.004(3) -0.001(3) -0.001(3)
C4 0.006(3) 0.022(4) 0.028(4) -0.001(3) -0.002(3) -0.002(3)
C5 0.012(3) 0.018(4) 0.029(4) -0.002(3) 0.000(3) -0.001(3)
C6 0.014(3) 0.020(4) 0.031(4) 0.007(3) -0.003(3) 0.003(3)
C11 0.015(3) 0.019(4) 0.032(4) -0.004(3) -0.002(3) 0.000(3)
C12 0.032(5) 0.020(5) 0.090(8) -0.003(5) -0.020(5) -0.013(4)
C51 0.016(3) 0.016(4) 0.024(4) -0.004(3) -0.004(3) 0.004(3)
C52 0.015(3) 0.024(4) 0.030(4) -0.004(3) -0.003(3) 0.002(3)
C53 0.021(4) 0.026(4) 0.041(5) -0.012(4) 0.004(3) -0.005(3)
C54 0.033(4) 0.011(4) 0.043(5) -0.007(3) 0.004(4) -0.001(3)
C55 0.022(4) 0.020(4) 0.033(4) 0.000(3) -0.005(3) 0.009(3)
C56 0.018(4) 0.024(4) 0.033(5) -0.002(3) -0.001(3) 0.004(3)
C7 0.009(3) 0.018(4) 0.038(5) -0.001(3) -0.004(3) -0.001(3)
I1 0.0298(3) 0.0298(4) 0.0273(4) -0.0019(2) 0.0029(2) -0.0008(2)
N1 0.013(3) 0.017(3) 0.030(3) 0.007(3) -0.005(3) 0.001(2)
O1 0.008(2) 0.025(3) 0.041(3) -0.001(2) -0.001(2) -0.001(2)
O11 0.034(3) 0.020(3) 0.058(4) 0.002(3) -0.011(3) -0.003(3)
O12 0.019(3) 0.023(3) 0.060(4) -0.002(3) -0.018(3) -0.007(2)
O61 0.023(3) 0.033(3) 0.036(3) 0.007(3) 0.013(2) 0.006(3)

loop_
_atom_type_symbol
_atom_type_description
_atom_type_scat_dispersion_real
_atom_type_scat_dispersion_imag
_atom_type_scat_source
C C 0.0033 0.0016 'International Tables Vol C Tables 4.2.6.8 and 6.1.1.4'
H H 0.0000 0.0000 'International Tables Vol C Tables 4.2.6.8 and 6.1.1.4'
I I -0.4742 1.8119 'International Tables Vol C Tables 4.2.6.8 and 6.1.1.4'
N N 0.0061 0.0033 'International Tables Vol C Tables 4.2.6.8 and 6.1.1.4'
O O 0.0106 0.0060 'International Tables Vol C Tables 4.2.6.8 and 6.1.1.4'

loop_
_geom_angle_atom_site_label_1
_geom_angle_atom_site_label_2
_geom_angle_atom_site_label_3
_geom_angle
C7 C1 C4 108.4(6)
C7 C1 I1 109.3(5)
C4 C1 I1 114.1(5)
C3 C2 N1 122.1(7)
C2 C3 C4 122.4(7)
C3 C4 C1 110.2(6)
C3 C4 C5 112.2(6)
C1 C4 C5 106.0(5)
C51 C5 C6 110.3(6)
C51 C5 C4 111.4(6)
C6 C5 C4 113.2(6)
O61 C6 O1 117.6(6)
O61 C6 C5 123.0(7)
O1 C6 C5 119.4(6)
O11 C11 O12 125.0(7)
O11 C11 N1 125.3(7)
O12 C11 N1 109.8(6)
C52 C51 C56 119.1(7)
C52 C51 C5 117.8(6)
C56 C51 C5 123.1(7)
C53 C52 C51 120.8(7)
C52 C53 C54 119.6(7)
C53 C54 C55 120.2(7)
C56 C55 C54 119.8(7)
C55 C56 C51 120.6(7)
N1 C7 O1 109.1(6)
N1 C7 C1 111.6(6)
O1 C7 C1 109.1(6)
C11 N1 C2 118.2(6)
C11 N1 C7 125.4(6)
C2 N1 C7 116.4(6)
C6 O1 C7 124.7(5)
C11 O12 C12 113.6(6)

loop_
_geom_bond_atom_site_label_1
_geom_bond_atom_site_label_2
_geom_bond_distance
C1 C7 1.510(10)
C1 C4 1.511(10)
C1 I1 2.148(7)
C2 C3 1.317(11)
C2 N1 1.438(9)
C3 C4 1.493(10)
C4 C5 1.558(10)
C5 C51 1.521(10)
C5 C6 1.530(9)
C6 O61 1.181(10)
C6 O1 1.360(9)
C11 O11 1.184(9)
C11 O12 1.365(9)
C11 N1 1.370(9)
C12 O12 1.439(9)
C51 C52 1.395(10)
C51 C56 1.394(11)
C52 C53 1.386(11)
C53 C54 1.390(12)
C54 C55 1.396(11)
C55 C56 1.385(11)
C7 N1 1.441(9)
C7 O1 1.457(10)
